data_2219685
loop_
_publ_author_name
'Yang, Minglei'
'Yin, Handong'
'Wang, Daqi'
'Quan, Li'
'Cui, Liansheng'

_publ_section_title
;
 \m-3-Thienylmalonato-\k^2^<i>O</i>^1^:<i>O</i>^3^-bis[triphenyltin(IV)]
;
_journal_coeditor_code PV2106
_journal_issue 10
_journal_name_full 'Acta Crystallographica Section E'
_journal_page_first m1316
_journal_paper_doi 10.1107/S1600536808030043
_journal_volume 64
_journal_year 2008
_chemical_formula_iupac '[Sn2 (C6 H5)6 (C7 H4 O4 S)]'
_chemical_formula_moiety 'C43 H34 O4 S Sn2'
_chemical_formula_sum 'C43 H34 O4 S Sn2'
_chemical_formula_weight 884.14
_chemical_name_systematic
;
\m-3-Thienylmalonato-\k^2^O^1^:O^3^-bis[triphenyltin(IV)]
;
_space_group_IT_number 14
_symmetry_cell_setting monoclinic
_symmetry_space_group_name_Hall '-P 2ybc'
_symmetry_space_group_name_H-M 'P 1 21/c 1'
_atom_sites_solution_hydrogens geom
_atom_sites_solution_primary direct
_atom_sites_solution_secondary difmap
_audit_creation_method SHELXL-97
_cell_angle_alpha 90.00
_cell_angle_beta 93.542(2)
_cell_angle_gamma 90.00
_cell_formula_units_Z 8
_cell_length_a 11.7260(13)
_cell_length_b 21.905(2)
_cell_length_c 30.194(3)
_cell_measurement_reflns_used 7272
_cell_measurement_temperature 298(2)
_cell_measurement_theta_max 25.284
_cell_measurement_theta_min 2.230
_cell_volume 7740.8(14)
_computing_cell_refinement 'SAINT (Siemens, 1996)'
_computing_data_collection 'SMART (Siemens, 1996)'
_computing_data_reduction 'SAINT (Siemens, 1996)'
_computing_molecular_graphics 'SHELXTL (Sheldrick, 2008)'
_computing_publication_material 'SHELXTL (Sheldrick, 2008)'
_computing_structure_refinement 'SHELXL97 (Sheldrick, 2008)'
_computing_structure_solution 'SHELXS97 (Sheldrick, 2008)'
_diffrn_ambient_temperature 298(2)
_diffrn_measured_fraction_theta_full 0.995
_diffrn_measured_fraction_theta_max 0.995
_diffrn_measurement_device_type 'Siemens SMART CCD area-detector'
_diffrn_measurement_method '\f and \w'
_diffrn_radiation_monochromator graphite
_diffrn_radiation_source 'fine-focus sealed tube'
_diffrn_radiation_type MoK\a
_diffrn_radiation_wavelength 0.71073
_diffrn_reflns_av_R_equivalents 0.0596
_diffrn_reflns_av_sigmaI/netI 0.0796
_diffrn_reflns_limit_h_max 13
_diffrn_reflns_limit_h_min -13
_diffrn_reflns_limit_k_max 22
_diffrn_reflns_limit_k_min -26
_diffrn_reflns_limit_l_max 35
_diffrn_reflns_limit_l_min -35
_diffrn_reflns_number 38418
_diffrn_reflns_theta_full 25.01
_diffrn_reflns_theta_max 25.01
_diffrn_reflns_theta_min 1.35
_exptl_absorpt_coefficient_mu 1.385
_exptl_absorpt_correction_T_max 0.8855
_exptl_absorpt_correction_T_min 0.6978
_exptl_absorpt_correction_type multi-scan
_exptl_absorpt_process_details '(SADABS; Sheldrick, 1996)'
_exptl_crystal_colour colorless
_exptl_crystal_density_diffrn 1.517
_exptl_crystal_density_method 'not measured'
_exptl_crystal_description block
_exptl_crystal_F_000 3520
_exptl_crystal_size_max 0.28
_exptl_crystal_size_mid 0.12
_exptl_crystal_size_min 0.09
_refine_diff_density_max 1.339
_refine_diff_density_min -0.967
_refine_ls_extinction_method none
_refine_ls_goodness_of_fit_ref 1.002
_refine_ls_hydrogen_treatment constr
_refine_ls_matrix_type full
_refine_ls_number_parameters 901
_refine_ls_number_reflns 13563
_refine_ls_number_restraints 0
_refine_ls_restrained_S_all 1.002
_refine_ls_R_factor_all 0.1234
_refine_ls_R_factor_gt 0.0533
_refine_ls_shift/su_max 0.001
_refine_ls_shift/su_mean 0.000
_refine_ls_structure_factor_coef Fsqd
_refine_ls_weighting_details 'calc w=1/[\s^2^(Fo^2^)+(0.0258P)^2^+39.3987P] where P=(Fo^2^+2Fc^2^)/3'
_refine_ls_weighting_scheme calc
_refine_ls_wR_factor_gt 0.0965
_refine_ls_wR_factor_ref 0.1309
_reflns_number_gt 7274
_reflns_number_total 13563
_reflns_threshold_expression I>2\s(I)
_cod_data_source_file pv2106.cif
_cod_data_source_block I
_cod_depositor_comments
;
The following automatic conversions were performed:
'_symmetry_cell_setting' value 'Monoclinic' changed to 'monoclinic'
according to '/home/saulius/struct/CIF-dictionaries/cif_core.dic'
dictionary named 'cif_core.dic' version 2.4.1 from 2010-06-29.

Automatic conversion script
Id: cif_fix_enum 1527 2010-12-29 10:47:43Z saulius 

The following automatic conversions were performed:

'_symmetry_cell_setting' value 'Monoclinic' changed to 'monoclinic'
according to /home/saulius/struct/CIF-dictionaries/cif_core.dic
dictionary named 'cif_core.dic' version 2.4.1 from 2010-06-29.

Automatic conversion script
Id: cif_fix_values 1715 2011-07-08 13:25:40Z adriana 
;
_cod_original_cell_volume 7740.9(15)
_cod_original_sg_symbol_H-M 'P 21/c'
_cod_database_code 2219685
_cod_database_fobs_code 2219685

loop_
_symmetry_equiv_pos_as_xyz
'x, y, z'
'-x, y+1/2, -z+1/2'
'-x, -y, -z'
'x, -y-1/2, z-1/2'

loop_
_atom_site_type_symbol
_atom_site_label
_atom_site_fract_x
_atom_site_fract_y
_atom_site_fract_z
_atom_site_U_iso_or_equiv
_atom_site_adp_type
_atom_site_calc_flag
_atom_site_refinement_flags
_atom_site_occupancy
Sn Sn1 0.39291(5) 0.30434(3) 0.61869(2) 0.05001(18) Uani d . 1
Sn Sn2 0.41501(5) 0.03143(3) 0.64260(2) 0.04940(18) Uani d . 1
Sn Sn3 0.10235(5) 0.32048(3) 0.853860(19) 0.04442(16) Uani d . 1
Sn Sn4 0.10269(5) 0.04933(3) 0.88023(2) 0.05154(18) Uani d . 1
O O1 0.3586(5) 0.2391(3) 0.66425(18) 0.0508(15) Uani d . 1
O O2 0.5313(5) 0.2599(3) 0.69523(19) 0.0593(17) Uani d . 1
O O3 0.4656(5) 0.1078(2) 0.67798(18) 0.0515(15) Uani d . 1
O O4 0.3042(5) 0.0936(3) 0.7099(2) 0.0593(17) Uani d . 1
O O5 0.0474(5) 0.2441(2) 0.81836(18) 0.0503(15) Uani d . 1
O O6 0.2080(5) 0.2566(3) 0.7854(2) 0.0599(17) Uani d . 1
O O7 0.1441(5) 0.1130(2) 0.83390(19) 0.0537(15) Uani d . 1
O O8 -0.0279(5) 0.0942(3) 0.80156(19) 0.0584(16) Uani d . 1
S S1 0.5913(2) 0.17744(13) 0.84609(9) 0.0750(8) Uani d . 1
S S2 -0.0752(3) 0.17549(15) 0.64976(9) 0.0894(10) Uani d . 1
C C1 0.4773(8) 0.1876(4) 0.8099(3) 0.053(2) Uani d . 1
H H1 0.4056 0.1993 0.8184 0.063 Uiso calc R 1
C C2 0.5009(7) 0.1769(4) 0.7671(3) 0.045(2) Uani d . 1
C C3 0.6167(7) 0.1589(4) 0.7647(3) 0.054(2) Uani d . 1
H H3 0.6492 0.1487 0.7384 0.065 Uiso calc R 1
C C4 0.6769(7) 0.1581(4) 0.8065(3) 0.054(2) Uani d . 1
H H4 0.7538 0.1481 0.8114 0.065 Uiso calc R 1
C C5 0.4419(8) 0.2319(4) 0.6948(3) 0.043(2) Uani d . 1
C C6 0.4124(7) 0.1840(4) 0.7290(2) 0.042(2) Uani d . 1
H H6 0.3412 0.1970 0.7415 0.051 Uiso calc R 1
C C7 0.3878(8) 0.1243(4) 0.7051(3) 0.044(2) Uani d . 1
C C8 0.4121(8) 0.3911(4) 0.6478(3) 0.053(2) Uani d . 1
C C9 0.5083(8) 0.4063(4) 0.6741(3) 0.065(3) Uani d . 1
H H9 0.5636 0.3766 0.6807 0.078 Uiso calc R 1
C C10 0.5245(9) 0.4650(4) 0.6912(3) 0.065(3) Uani d . 1
H H10 0.5904 0.4745 0.7086 0.078 Uiso calc R 1
C C11 0.4423(9) 0.5087(5) 0.6822(3) 0.069(3) Uani d . 1
H H11 0.4515 0.5476 0.6942 0.082 Uiso calc R 1
C C12 0.3465(9) 0.4951(5) 0.6555(3) 0.071(3) Uani d . 1
H H12 0.2913 0.5248 0.6489 0.085 Uiso calc R 1
C C13 0.3332(8) 0.4365(5) 0.6385(3) 0.066(3) Uani d . 1
H H13 0.2687 0.4276 0.6201 0.080 Uiso calc R 1
C C14 0.2416(7) 0.2975(4) 0.5780(3) 0.054(2) Uani d . 1
C C15 0.1361(9) 0.3088(5) 0.5937(3) 0.079(3) Uani d . 1
H H15 0.1321 0.3170 0.6238 0.095 Uiso calc R 1
C C16 0.0358(9) 0.3085(6) 0.5673(4) 0.095(4) Uani d . 1
H H16 -0.0337 0.3159 0.5795 0.114 Uiso calc R 1
C C17 0.0401(9) 0.2973(5) 0.5232(4) 0.084(3) Uani d . 1
H H17 -0.0265 0.2985 0.5048 0.101 Uiso calc R 1
C C18 0.1410(10) 0.2844(5) 0.5060(3) 0.082(3) Uani d . 1
H H18 0.1440 0.2761 0.4759 0.098 Uiso calc R 1
C C19 0.2405(9) 0.2838(5) 0.5337(3) 0.071(3) Uani d . 1
H H19 0.3090 0.2737 0.5216 0.086 Uiso calc R 1
C C20 0.5382(8) 0.2743(5) 0.5870(3) 0.062(3) Uani d . 1
C C21 0.6127(9) 0.3166(6) 0.5715(3) 0.080(3) Uani d . 1
H H21 0.5962 0.3579 0.5741 0.096 Uiso calc R 1
C C22 0.7099(11) 0.2995(7) 0.5524(4) 0.095(4) Uani d . 1
H H22 0.7581 0.3287 0.5413 0.114 Uiso calc R 1
C C23 0.7352(11) 0.2401(8) 0.5499(4) 0.099(4) Uani d . 1
H H23 0.8022 0.2286 0.5371 0.119 Uiso calc R 1
C C24 0.5664(10) 0.2138(6) 0.5845(4) 0.086(3) Uani d . 1
H H24 0.5190 0.1843 0.5956 0.103 Uiso calc R 1
C C25 0.6672(11) 0.1966(6) 0.5651(4) 0.099(4) Uani d . 1
H H25 0.6865 0.1556 0.5627 0.119 Uiso calc R 1
C C26 0.3880(9) -0.0466(4) 0.6816(3) 0.062(3) Uani d . 1
C C27 0.2886(11) -0.0522(5) 0.7042(3) 0.079(3) Uani d . 1
H H27 0.2365 -0.0201 0.7037 0.095 Uiso calc R 1
C C28 0.2664(11) -0.1052(6) 0.7274(4) 0.090(4) Uani d . 1
H H28 0.2008 -0.1088 0.7430 0.108 Uiso calc R 1
C C29 0.3427(14) -0.1514(6) 0.7268(4) 0.096(4) Uani d . 1
H H29 0.3270 -0.1872 0.7418 0.115 Uiso calc R 1
C C30 0.4383(13) -0.1485(5) 0.7060(4) 0.094(4) Uani d . 1
H H30 0.4885 -0.1814 0.7071 0.113 Uiso calc R 1
C C31 0.4644(10) -0.0952(5) 0.6820(4) 0.084(4) Uani d . 1
H H31 0.5311 -0.0928 0.6669 0.101 Uiso calc R 1
C C32 0.5612(8) 0.0244(5) 0.6053(3) 0.065(3) Uani d . 1
C C33 0.6702(9) 0.0344(5) 0.6222(3) 0.076(3) Uani d . 1
H H33 0.6817 0.0450 0.6520 0.091 Uiso calc R 1
C C34 0.7640(10) 0.0294(5) 0.5969(4) 0.086(3) Uani d . 1
H H34 0.8365 0.0375 0.6099 0.103 Uiso calc R 1
C C35 0.7529(11) 0.0136(6) 0.5551(4) 0.100(4) Uani d . 1
H H35 0.8151 0.0140 0.5374 0.119 Uiso calc R 1
C C36 0.6488(12) -0.0032(7) 0.5385(4) 0.111(5) Uani d . 1
H H36 0.6412 -0.0200 0.5102 0.133 Uiso calc R 1
C C37 0.5521(11) 0.0036(6) 0.5624(4) 0.104(4) Uani d . 1
H H37 0.4806 -0.0061 0.5492 0.124 Uiso calc R 1
C C38 0.2677(8) 0.0548(4) 0.6027(3) 0.061(3) Uani d . 1
C C39 0.1886(10) 0.0093(5) 0.5918(4) 0.087(4) Uani d . 1
H H39 0.2013 -0.0301 0.6024 0.105 Uiso calc R 1
C C40 0.0909(10) 0.0220(6) 0.5654(4) 0.103(4) Uani d . 1
H H40 0.0401 -0.0092 0.5571 0.124 Uiso calc R 1
C C41 0.0691(10) 0.0800(6) 0.5517(4) 0.101(4) Uani d . 1
H H41 0.0021 0.0885 0.5348 0.121 Uiso calc R 1
C C42 0.1414(11) 0.1242(6) 0.5621(4) 0.106(4) Uani d . 1
H H42 0.1258 0.1637 0.5520 0.127 Uiso calc R 1
C C43 0.2423(10) 0.1123(5) 0.5883(4) 0.095(4) Uani d . 1
H H43 0.2923 0.1442 0.5958 0.114 Uiso calc R 1
C C44 -0.1627(8) 0.1929(4) 0.6886(3) 0.060(3) Uani d . 1
H H44 -0.2397 0.2024 0.6835 0.072 Uiso calc R 1
C C45 -0.1034(8) 0.1912(4) 0.7308(3) 0.058(2) Uani d . 1
H H45 -0.1369 0.2010 0.7570 0.070 Uiso calc R 1
C C46 0.0129(7) 0.1731(4) 0.7290(3) 0.046(2) Uani d . 1
C C47 0.0377(8) 0.1639(4) 0.6870(3) 0.061(3) Uani d . 1
H H47 0.1098 0.1523 0.6789 0.073 Uiso calc R 1
C C48 0.1238(8) 0.2275(4) 0.7913(3) 0.046(2) Uani d . 1
C C49 0.0963(7) 0.1663(3) 0.7679(2) 0.0404(19) Uani d . 1
H H49 0.1677 0.1517 0.7564 0.048 Uiso calc R 1
C C50 0.0639(8) 0.1212(4) 0.8024(3) 0.047(2) Uani d . 1
C C51 0.2515(8) 0.2955(4) 0.8928(3) 0.052(2) Uani d . 1
C C52 0.2867(8) 0.2356(4) 0.8996(3) 0.059(3) Uani d . 1
H H52 0.2433 0.2042 0.8863 0.071 Uiso calc R 1
C C53 0.3825(9) 0.2215(5) 0.9249(3) 0.072(3) Uani d . 1
H H53 0.4046 0.1809 0.9282 0.086 Uiso calc R 1
C C54 0.4463(9) 0.2658(6) 0.9454(4) 0.081(3) Uani d . 1
H H54 0.5111 0.2557 0.9632 0.097 Uiso calc R 1
C C55 0.4152(10) 0.3253(6) 0.9398(4) 0.092(4) Uani d . 1
H H55 0.4592 0.3559 0.9536 0.110 Uiso calc R 1
C C56 0.3172(10) 0.3405(5) 0.9133(4) 0.083(3) Uani d . 1
H H56 0.2964 0.3812 0.9095 0.099 Uiso calc R 1
C C57 -0.0445(8) 0.3288(4) 0.8908(3) 0.055(2) Uani d . 1
C C58 -0.0347(9) 0.3431(5) 0.9352(3) 0.074(3) Uani d . 1
H H58 0.0371 0.3485 0.9495 0.089 Uiso calc R 1
C C59 -0.1323(10) 0.3495(5) 0.9589(4) 0.089(4) Uani d . 1
H H59 -0.1251 0.3590 0.9890 0.106 Uiso calc R 1
C C60 -0.2371(10) 0.3421(5) 0.9387(4) 0.075(3) Uani d . 1
H H60 -0.3016 0.3476 0.9546 0.090 Uiso calc R 1
C C61 -0.2486(8) 0.3268(4) 0.8960(3) 0.065(3) Uani d . 1
H H61 -0.3209 0.3208 0.8823 0.078 Uiso calc R 1
C C62 -0.1539(8) 0.3201(4) 0.8726(3) 0.061(3) Uani d . 1
H H62 -0.1635 0.3092 0.8428 0.073 Uiso calc R 1
C C63 0.1263(8) 0.3989(4) 0.8153(3) 0.053(2) Uani d . 1
C C64 0.0494(9) 0.4468(4) 0.8156(3) 0.069(3) Uani d . 1
H H64 -0.0165 0.4432 0.8311 0.083 Uiso calc R 1
C C65 0.0715(11) 0.5012(5) 0.7924(4) 0.083(4) Uani d . 1
H H65 0.0197 0.5334 0.7920 0.100 Uiso calc R 1
C C66 0.1685(12) 0.5059(5) 0.7709(4) 0.085(4) Uani d . 1
H H66 0.1828 0.5419 0.7559 0.102 Uiso calc R 1
C C67 0.2468(10) 0.4594(5) 0.7705(3) 0.080(3) Uani d . 1
H H67 0.3136 0.4639 0.7557 0.096 Uiso calc R 1
C C68 0.2243(9) 0.4058(4) 0.7924(3) 0.066(3) Uani d . 1
H H68 0.2759 0.3737 0.7918 0.079 Uiso calc R 1
C C69 0.2540(8) 0.0566(4) 0.9221(3) 0.053(2) Uani d . 1
C C70 0.3611(9) 0.0471(4) 0.9062(3) 0.068(3) Uani d . 1
H H70 0.3664 0.0379 0.8764 0.082 Uiso calc R 1
C C71 0.4600(10) 0.0507(5) 0.9332(4) 0.081(3) Uani d . 1
H H71 0.5307 0.0433 0.9219 0.097 Uiso calc R 1
C C72 0.4522(10) 0.0654(5) 0.9767(4) 0.075(3) Uani d . 1
H H72 0.5186 0.0690 0.9951 0.089 Uiso calc R 1
C C73 0.3510(10) 0.0746(5) 0.9936(3) 0.073(3) Uani d . 1
H H73 0.3476 0.0840 1.0235 0.087 Uiso calc R 1
C C74 0.2491(9) 0.0702(4) 0.9664(3) 0.068(3) Uani d . 1
H H74 0.1789 0.0765 0.9783 0.082 Uiso calc R 1
C C75 -0.0419(8) 0.0825(4) 0.9111(3) 0.056(2) Uani d . 1
C C76 -0.1048(9) 0.0454(5) 0.9364(3) 0.077(3) Uani d . 1
H H76 -0.0823 0.0051 0.9409 0.092 Uiso calc R 1
C C77 -0.2021(10) 0.0667(6) 0.9558(4) 0.085(3) Uani d . 1
H H77 -0.2439 0.0409 0.9732 0.102 Uiso calc R 1
C C78 -0.2353(9) 0.1261(5) 0.9489(4) 0.077(3) Uani d . 1
H H78 -0.3008 0.1407 0.9612 0.092 Uiso calc R 1
C C79 -0.1733(9) 0.1631(5) 0.9244(3) 0.069(3) Uani d . 1
H H79 -0.1951 0.2037 0.9205 0.083 Uiso calc R 1
C C80 -0.0795(8) 0.1423(4) 0.9055(3) 0.060(3) Uani d . 1
H H80 -0.0389 0.1687 0.8882 0.072 Uiso calc R 1
C C81 0.0827(8) -0.0379(4) 0.8509(3) 0.054(2) Uani d . 1
C C82 0.1691(9) -0.0810(4) 0.8576(3) 0.068(3) Uani d . 1
H H82 0.2363 -0.0717 0.8741 0.082 Uiso calc R 1
C C83 0.1517(10) -0.1390(5) 0.8386(4) 0.075(3) Uani d . 1
H H83 0.2079 -0.1687 0.8429 0.090 Uiso calc R 1
C C84 0.0546(10) -0.1522(4) 0.8141(3) 0.070(3) Uani d . 1
H H84 0.0451 -0.1908 0.8015 0.085 Uiso calc R 1
C C85 -0.0295(9) -0.1097(4) 0.8077(3) 0.067(3) Uani d . 1
H H85 -0.0967 -0.1192 0.7912 0.081 Uiso calc R 1
C C86 -0.0144(9) -0.0527(4) 0.8258(3) 0.061(3) Uani d . 1
H H86 -0.0713 -0.0235 0.8209 0.073 Uiso calc R 1

loop_
_atom_site_aniso_label
_atom_site_aniso_U_11
_atom_site_aniso_U_22
_atom_site_aniso_U_33
_atom_site_aniso_U_12
_atom_site_aniso_U_13
_atom_site_aniso_U_23
Sn1 0.0461(4) 0.0518(4) 0.0514(4) -0.0034(3) -0.0022(3) 0.0055(3)
Sn2 0.0507(4) 0.0455(4) 0.0509(4) 0.0031(3) -0.0063(3) -0.0037(3)
Sn3 0.0490(4) 0.0388(3) 0.0452(3) -0.0016(3) 0.0008(3) 0.0009(3)
Sn4 0.0538(4) 0.0426(4) 0.0575(4) 0.0015(3) -0.0018(3) 0.0045(3)
O1 0.047(4) 0.059(4) 0.045(4) -0.001(3) -0.003(3) 0.007(3)
O2 0.060(4) 0.059(4) 0.059(4) -0.015(3) -0.001(3) 0.012(3)
O3 0.049(4) 0.053(4) 0.053(4) -0.004(3) 0.005(3) -0.009(3)
O4 0.050(4) 0.051(4) 0.078(4) -0.013(3) 0.012(3) -0.004(3)
O5 0.048(4) 0.047(4) 0.056(4) -0.002(3) 0.012(3) -0.003(3)
O6 0.055(4) 0.057(4) 0.069(4) -0.016(3) 0.011(3) -0.007(3)
O7 0.053(4) 0.051(4) 0.056(4) 0.001(3) -0.009(3) 0.009(3)
O8 0.057(4) 0.055(4) 0.062(4) -0.015(3) -0.005(3) 0.010(3)
S1 0.081(2) 0.083(2) 0.0584(16) -0.0057(16) -0.0113(15) 0.0023(15)
S2 0.101(2) 0.103(2) 0.0601(18) -0.0093(19) -0.0237(17) -0.0006(17)
C1 0.051(6) 0.059(6) 0.048(5) -0.004(5) 0.000(4) 0.004(5)
C2 0.046(5) 0.043(5) 0.044(5) -0.007(4) 0.002(4) 0.000(4)
C3 0.046(6) 0.066(6) 0.050(6) -0.003(5) 0.007(5) 0.006(5)
C4 0.041(5) 0.061(6) 0.061(6) -0.003(4) 0.001(5) 0.016(5)
C5 0.047(6) 0.040(5) 0.040(5) -0.004(4) 0.001(4) -0.002(4)
C6 0.036(5) 0.052(5) 0.038(5) -0.003(4) -0.001(4) 0.000(4)
C7 0.043(6) 0.045(5) 0.043(5) -0.002(4) -0.003(4) 0.001(4)
C8 0.044(6) 0.062(6) 0.053(6) 0.001(5) -0.002(5) 0.005(5)
C9 0.064(7) 0.057(7) 0.073(7) 0.000(5) -0.010(6) 0.005(5)
C10 0.073(7) 0.056(7) 0.063(6) -0.011(6) -0.009(5) 0.004(5)
C11 0.080(8) 0.058(7) 0.068(7) -0.005(6) 0.004(6) 0.003(5)
C12 0.072(8) 0.060(7) 0.080(8) 0.013(6) -0.001(6) 0.007(6)
C13 0.063(7) 0.068(7) 0.066(7) 0.002(5) -0.011(5) 0.010(6)
C14 0.039(6) 0.078(7) 0.044(5) 0.000(5) 0.003(4) 0.008(5)
C15 0.060(7) 0.125(10) 0.052(6) -0.002(7) -0.002(6) -0.014(6)
C16 0.052(7) 0.146(12) 0.086(9) 0.008(7) -0.003(7) -0.013(8)
C17 0.052(7) 0.130(10) 0.068(8) -0.005(7) -0.012(6) 0.007(7)
C18 0.074(8) 0.122(10) 0.048(6) -0.010(7) -0.003(6) 0.005(6)
C19 0.055(7) 0.100(8) 0.059(7) -0.007(6) 0.005(5) -0.001(6)
C20 0.050(6) 0.080(8) 0.056(6) 0.000(6) -0.001(5) 0.006(6)
C21 0.057(7) 0.102(9) 0.081(8) 0.002(7) 0.010(6) 0.013(7)
C22 0.069(9) 0.128(12) 0.088(9) -0.010(8) 0.011(7) 0.016(9)
C23 0.068(9) 0.133(13) 0.098(10) 0.007(9) 0.019(7) 0.003(10)
C24 0.071(8) 0.100(10) 0.090(9) 0.003(7) 0.024(7) 0.003(7)
C25 0.083(9) 0.106(10) 0.112(10) 0.018(8) 0.021(8) 0.004(8)
C26 0.070(7) 0.043(6) 0.069(7) 0.002(5) -0.026(6) -0.001(5)
C27 0.099(10) 0.061(7) 0.074(8) -0.015(6) -0.028(7) 0.011(6)
C28 0.112(11) 0.076(9) 0.078(8) -0.019(8) -0.029(7) 0.011(7)
C29 0.120(12) 0.068(9) 0.094(10) -0.021(9) -0.044(9) 0.014(7)
C30 0.109(11) 0.064(8) 0.103(11) 0.009(8) -0.046(9) 0.006(7)
C31 0.094(9) 0.065(8) 0.089(8) 0.001(7) -0.041(7) -0.003(7)
C32 0.060(7) 0.082(7) 0.051(6) 0.009(5) -0.010(5) -0.020(5)
C33 0.059(7) 0.103(9) 0.064(7) 0.007(6) -0.005(6) -0.014(6)
C34 0.058(7) 0.117(10) 0.082(8) 0.002(7) 0.000(7) -0.014(8)
C35 0.076(10) 0.135(12) 0.088(10) 0.003(8) 0.009(8) -0.027(9)
C36 0.091(11) 0.171(14) 0.071(8) 0.012(10) 0.008(8) -0.033(9)
C37 0.072(9) 0.157(13) 0.081(9) 0.011(8) -0.004(7) -0.029(8)
C38 0.057(6) 0.059(6) 0.065(6) -0.002(5) -0.017(5) 0.001(5)
C39 0.079(9) 0.077(8) 0.101(9) -0.004(6) -0.028(7) 0.012(7)
C40 0.086(10) 0.097(10) 0.121(11) -0.014(8) -0.037(8) 0.014(9)
C41 0.077(9) 0.100(10) 0.121(11) 0.000(8) -0.043(8) 0.021(9)
C42 0.096(10) 0.085(9) 0.130(12) -0.003(8) -0.039(9) 0.029(8)
C43 0.086(9) 0.083(9) 0.110(10) -0.010(7) -0.039(8) 0.020(7)
C44 0.040(5) 0.074(7) 0.066(6) -0.012(5) -0.002(5) 0.016(5)
C45 0.054(6) 0.066(6) 0.054(6) -0.011(5) 0.000(5) 0.011(5)
C46 0.046(5) 0.050(5) 0.042(5) -0.006(4) 0.002(4) 0.003(4)
C47 0.065(7) 0.072(7) 0.044(6) -0.004(5) -0.009(5) -0.006(5)
C48 0.043(6) 0.046(5) 0.050(6) -0.001(4) -0.004(4) 0.006(4)
C49 0.041(5) 0.041(5) 0.040(5) -0.004(4) 0.001(4) -0.003(4)
C50 0.049(6) 0.042(5) 0.048(6) -0.002(4) 0.005(5) -0.005(4)
C51 0.052(6) 0.057(6) 0.047(5) -0.003(5) -0.004(4) 0.004(5)
C52 0.060(7) 0.058(6) 0.059(6) -0.002(5) -0.004(5) 0.010(5)
C53 0.066(7) 0.073(7) 0.075(7) 0.008(6) -0.009(6) 0.014(6)
C54 0.067(8) 0.091(9) 0.082(8) 0.005(7) -0.014(6) 0.025(7)
C55 0.081(9) 0.083(9) 0.107(10) -0.019(7) -0.030(7) 0.002(7)
C56 0.079(8) 0.069(7) 0.097(9) -0.009(6) -0.023(7) 0.008(7)
C57 0.057(6) 0.055(6) 0.053(6) 0.000(5) -0.001(5) -0.002(5)
C58 0.053(7) 0.103(9) 0.066(7) -0.011(6) -0.002(6) -0.015(6)
C59 0.074(9) 0.121(10) 0.071(8) -0.009(7) 0.012(7) -0.018(7)
C60 0.060(8) 0.090(8) 0.079(8) 0.002(6) 0.018(6) -0.007(7)
C61 0.053(7) 0.073(7) 0.068(7) 0.004(5) -0.002(6) 0.001(6)
C62 0.057(7) 0.075(7) 0.050(6) 0.002(5) -0.002(5) 0.000(5)
C63 0.063(7) 0.041(5) 0.054(6) -0.007(5) -0.014(5) 0.005(4)
C64 0.081(8) 0.050(6) 0.075(7) 0.002(5) -0.011(6) 0.006(5)
C65 0.101(10) 0.052(7) 0.094(9) 0.002(6) -0.023(8) 0.009(6)
C66 0.106(11) 0.060(8) 0.087(9) -0.022(7) -0.024(8) 0.024(6)
C67 0.085(8) 0.072(8) 0.080(8) -0.022(7) -0.009(6) 0.019(6)
C68 0.066(7) 0.059(6) 0.071(7) -0.015(5) -0.008(6) 0.020(5)
C69 0.056(6) 0.050(6) 0.051(6) 0.012(4) -0.003(5) 0.010(5)
C70 0.070(7) 0.077(7) 0.057(6) 0.014(6) -0.003(6) -0.008(5)
C71 0.072(8) 0.084(8) 0.086(9) 0.018(6) -0.009(7) -0.002(7)
C72 0.074(8) 0.075(7) 0.071(8) 0.011(6) -0.026(7) 0.006(6)
C73 0.086(9) 0.076(7) 0.054(7) 0.007(6) -0.011(6) 0.005(5)
C74 0.071(7) 0.073(7) 0.061(7) 0.009(6) 0.001(6) 0.010(6)
C75 0.056(6) 0.055(6) 0.054(6) 0.000(5) -0.007(5) 0.003(5)
C76 0.076(8) 0.066(7) 0.090(8) 0.002(6) 0.018(7) 0.017(6)
C77 0.074(8) 0.087(9) 0.096(9) -0.010(7) 0.026(7) 0.019(7)
C78 0.065(8) 0.086(9) 0.081(8) 0.008(6) 0.010(6) -0.003(7)
C79 0.066(7) 0.068(7) 0.072(7) 0.011(6) 0.000(6) 0.002(6)
C80 0.061(7) 0.052(6) 0.066(6) 0.001(5) 0.002(5) 0.002(5)
C81 0.059(6) 0.037(5) 0.067(6) 0.000(5) 0.002(5) 0.011(5)
C82 0.064(7) 0.061(7) 0.079(7) 0.005(5) -0.006(6) 0.005(6)
C83 0.082(8) 0.053(7) 0.089(8) 0.010(6) 0.001(7) 0.002(6)
C84 0.087(9) 0.046(6) 0.078(8) -0.004(6) 0.002(7) 0.002(5)
C85 0.077(8) 0.052(6) 0.070(7) -0.005(6) -0.015(6) 0.005(5)
C86 0.073(7) 0.047(6) 0.063(6) 0.006(5) -0.002(6) 0.012(5)

loop_
_atom_type_symbol
_atom_type_description
_atom_type_scat_dispersion_real
_atom_type_scat_dispersion_imag
_atom_type_scat_source
C C 0.0033 0.0016 'International Tables Vol C Tables 4.2.6.8 and 6.1.1.4'
H H 0.0000 0.0000 'International Tables Vol C Tables 4.2.6.8 and 6.1.1.4'
S S 0.1246 0.1234 'International Tables Vol C Tables 4.2.6.8 and 6.1.1.4'
O O 0.0106 0.0060 'International Tables Vol C Tables 4.2.6.8 and 6.1.1.4'
Sn Sn -0.6537 1.4246 'International Tables Vol C Tables 4.2.6.8 and 6.1.1.4'

loop_
_geom_angle_atom_site_label_1
_geom_angle_atom_site_label_2
_geom_angle_atom_site_label_3
_geom_angle
_geom_angle_publ_flag
O1 Sn1 C8 111.8(3) n
O1 Sn1 C14 98.6(3) n
C8 Sn1 C14 112.0(4) n
O1 Sn1 C20 106.6(3) n
C8 Sn1 C20 113.8(4) n
C14 Sn1 C20 112.9(4) n
O3 Sn2 C38 107.4(3) n
O3 Sn2 C26 114.7(3) n
C38 Sn2 C26 111.7(4) n
O3 Sn2 C32 96.8(3) n
C38 Sn2 C32 112.1(4) n
C26 Sn2 C32 113.1(4) n
O5 Sn3 C63 114.9(3) n
O5 Sn3 C57 96.0(3) n
C63 Sn3 C57 111.2(4) n
O5 Sn3 C51 107.4(3) n
C63 Sn3 C51 112.6(4) n
C57 Sn3 C51 113.6(3) n
O7 Sn4 C81 110.7(3) n
O7 Sn4 C75 107.2(3) n
C81 Sn4 C75 115.1(4) n
O7 Sn4 C69 97.5(3) n
C81 Sn4 C69 112.6(3) n
C75 Sn4 C69 112.1(3) n
C5 O1 Sn1 112.9(5) ?
C7 O3 Sn2 111.0(5) ?
C48 O5 Sn3 110.3(5) ?
C50 O7 Sn4 113.5(5) ?
C4 S1 C1 93.3(4) ?
C44 S2 C47 93.3(5) ?
C2 C1 S1 113.1(7) ?
C2 C1 H1 123.4 ?
S1 C1 H1 123.4 ?
C1 C2 C3 110.4(8) ?
C1 C2 C6 122.5(8) ?
C3 C2 C6 127.1(8) ?
C4 C3 C2 112.6(8) ?
C4 C3 H3 123.7 ?
C2 C3 H3 123.7 ?
C3 C4 S1 110.5(7) ?
C3 C4 H4 124.8 ?
S1 C4 H4 124.8 ?
O2 C5 O1 123.5(8) ?
O2 C5 C6 124.9(8) ?
O1 C5 C6 111.6(7) ?
C2 C6 C7 112.2(7) ?
C2 C6 C5 114.4(7) ?
C7 C6 C5 108.4(6) ?
C2 C6 H6 107.2 ?
C7 C6 H6 107.2 ?
C5 C6 H6 107.2 ?
O4 C7 O3 121.6(8) ?
O4 C7 C6 123.8(8) ?
O3 C7 C6 114.6(7) ?
C13 C8 C9 117.3(9) ?
C13 C8 Sn1 121.0(7) ?
C9 C8 Sn1 121.5(7) ?
C8 C9 C10 121.6(9) ?
C8 C9 H9 119.2 ?
C10 C9 H9 119.2 ?
C11 C10 C9 119.4(9) ?
C11 C10 H10 120.3 ?
C9 C10 H10 120.3 ?
C10 C11 C12 120.2(10) ?
C10 C11 H11 119.9 ?
C12 C11 H11 119.9 ?
C11 C12 C13 119.1(10) ?
C11 C12 H12 120.4 ?
C13 C12 H12 120.4 ?
C8 C13 C12 122.3(9) ?
C8 C13 H13 118.8 ?
C12 C13 H13 118.8 ?
C19 C14 C15 115.0(9) ?
C19 C14 Sn1 122.9(7) ?
C15 C14 Sn1 122.1(7) ?
C14 C15 C16 123.5(10) ?
C14 C15 H15 118.2 ?
C16 C15 H15 118.2 ?
C17 C16 C15 119.1(11) ?
C17 C16 H16 120.4 ?
C15 C16 H16 120.4 ?
C18 C17 C16 120.0(10) ?
C18 C17 H17 120.0 ?
C16 C17 H17 120.0 ?
C17 C18 C19 119.5(10) ?
C17 C18 H18 120.2 ?
C19 C18 H18 120.2 ?
C14 C19 C18 122.7(10) ?
C14 C19 H19 118.6 ?
C18 C19 H19 118.6 ?
C24 C20 C21 118.2(10) ?
C24 C20 Sn1 122.1(8) ?
C21 C20 Sn1 119.4(9) ?
C22 C21 C20 121.6(12) ?
C22 C21 H21 119.2 ?
C20 C21 H21 119.2 ?
C23 C22 C21 119.1(13) ?
C23 C22 H22 120.4 ?
C21 C22 H22 120.4 ?
C22 C23 C25 122.2(13) ?
C22 C23 H23 118.9 ?
C25 C23 H23 118.9 ?
C20 C24 C25 119.8(11) ?
C20 C24 H24 120.1 ?
C25 C24 H24 120.1 ?
C23 C25 C24 119.0(13) ?
C23 C25 H25 120.5 ?
C24 C25 H25 120.5 ?
C31 C26 C27 119.2(10) ?
C31 C26 Sn2 120.4(9) ?
C27 C26 Sn2 120.2(7) ?
C28 C27 C26 120.6(12) ?
C28 C27 H27 119.7 ?
C26 C27 H27 119.7 ?
C29 C28 C27 118.3(13) ?
C29 C28 H28 120.9 ?
C27 C28 H28 120.9 ?
C30 C29 C28 123.7(13) ?
C30 C29 H29 118.2 ?
C28 C29 H29 118.2 ?
C29 C30 C31 119.9(13) ?
C29 C30 H30 120.0 ?
C31 C30 H30 120.0 ?
C26 C31 C30 118.4(12) ?
C26 C31 H31 120.8 ?
C30 C31 H31 120.8 ?
C33 C32 C37 115.1(10) ?
C33 C32 Sn2 124.0(7) ?
C37 C32 Sn2 120.6(8) ?
C32 C33 C34 122.7(10) ?
C32 C33 H33 118.7 ?
C34 C33 H33 118.7 ?
C35 C34 C33 121.2(11) ?
C35 C34 H34 119.4 ?
C33 C34 H34 119.4 ?
C34 C35 C36 117.9(13) ?
C34 C35 H35 121.1 ?
C36 C35 H35 121.1 ?
C35 C36 C37 121.9(12) ?
C35 C36 H36 119.0 ?
C37 C36 H36 119.0 ?
C32 C37 C36 120.5(11) ?
C32 C37 H37 119.7 ?
C36 C37 H37 119.7 ?
C43 C38 C39 117.4(9) ?
C43 C38 Sn2 124.3(8) ?
C39 C38 Sn2 118.3(8) ?
C40 C39 C38 120.7(11) ?
C40 C39 H39 119.7 ?
C38 C39 H39 119.7 ?
C41 C40 C39 119.9(12) ?
C41 C40 H40 120.0 ?
C39 C40 H40 120.0 ?
C42 C41 C40 120.9(12) ?
C42 C41 H41 119.6 ?
C40 C41 H41 119.6 ?
C41 C42 C43 120.3(12) ?
C41 C42 H42 119.8 ?
C43 C42 H42 119.8 ?
C38 C43 C42 120.8(11) ?
C38 C43 H43 119.6 ?
C42 C43 H43 119.6 ?
C45 C44 S2 109.9(7) ?
C45 C44 H44 125.0 ?
S2 C44 H44 125.0 ?
C44 C45 C46 113.2(8) ?
C44 C45 H45 123.4 ?
C46 C45 H45 123.4 ?
C47 C46 C45 110.0(8) ?
C47 C46 C49 124.3(8) ?
C45 C46 C49 125.7(8) ?
C46 C47 S2 113.6(8) ?
C46 C47 H47 123.2 ?
S2 C47 H47 123.2 ?
O6 C48 O5 123.4(8) ?
O6 C48 C49 123.1(8) ?
O5 C48 C49 113.5(7) ?
C46 C49 C50 115.6(7) ?
C46 C49 C48 112.5(7) ?
C50 C49 C48 108.1(6) ?
C46 C49 H49 106.7 ?
C50 C49 H49 106.7 ?
C48 C49 H49 106.7 ?
O8 C50 O7 122.6(8) ?
O8 C50 C49 124.2(8) ?
O7 C50 C49 113.2(7) ?
C56 C51 C52 117.4(9) ?
C56 C51 Sn3 119.0(7) ?
C52 C51 Sn3 123.7(7) ?
C53 C52 C51 121.8(9) ?
C53 C52 H52 119.1 ?
C51 C52 H52 119.1 ?
C54 C53 C52 120.7(10) ?
C54 C53 H53 119.6 ?
C52 C53 H53 119.6 ?
C53 C54 C55 119.6(10) ?
C53 C54 H54 120.2 ?
C55 C54 H54 120.2 ?
C54 C55 C56 120.2(11) ?
C54 C55 H55 119.9 ?
C56 C55 H55 119.9 ?
C51 C56 C55 120.2(10) ?
C51 C56 H56 119.9 ?
C55 C56 H56 119.9 ?
C58 C57 C62 116.1(9) ?
C58 C57 Sn3 120.8(7) ?
C62 C57 Sn3 123.1(7) ?
C57 C58 C59 120.2(10) ?
C57 C58 H58 119.9 ?
C59 C58 H58 119.9 ?
C60 C59 C58 120.6(11) ?
C60 C59 H59 119.7 ?
C58 C59 H59 119.7 ?
C61 C60 C59 120.3(11) ?
C61 C60 H60 119.8 ?
C59 C60 H60 119.8 ?
C60 C61 C62 119.6(10) ?
C60 C61 H61 120.2 ?
C62 C61 H61 120.2 ?
C61 C62 C57 123.2(9) ?
C61 C62 H62 118.4 ?
C57 C62 H62 118.4 ?
C64 C63 C68 118.9(9) ?
C64 C63 Sn3 120.3(8) ?
C68 C63 Sn3 120.5(7) ?
C63 C64 C65 119.7(11) ?
C63 C64 H64 120.2 ?
C65 C64 H64 120.2 ?
C66 C65 C64 119.2(11) ?
C66 C65 H65 120.4 ?
C64 C65 H65 120.4 ?
C65 C66 C67 122.2(11) ?
C65 C66 H66 118.9 ?
C67 C66 H66 118.9 ?
C66 C67 C68 118.6(11) ?
C66 C67 H67 120.7 ?
C68 C67 H67 120.7 ?
C67 C68 C63 121.4(10) ?
C67 C68 H68 119.3 ?
C63 C68 H68 119.3 ?
C74 C69 C70 117.4(9) ?
C74 C69 Sn4 120.8(7) ?
C70 C69 Sn4 121.7(7) ?
C71 C70 C69 122.3(10) ?
C71 C70 H70 118.8 ?
C69 C70 H70 118.8 ?
C72 C71 C70 118.7(11) ?
C72 C71 H71 120.6 ?
C70 C71 H71 120.6 ?
C73 C72 C71 121.2(11) ?
C73 C72 H72 119.4 ?
C71 C72 H72 119.4 ?
C72 C73 C74 120.6(10) ?
C72 C73 H73 119.7 ?
C74 C73 H73 119.7 ?
C69 C74 C73 119.8(10) ?
C69 C74 H74 120.1 ?
C73 C74 H74 120.1 ?
C76 C75 C80 116.8(9) ?
C76 C75 Sn4 121.3(7) ?
C80 C75 Sn4 121.9(7) ?
C75 C76 C77 121.5(10) ?
C75 C76 H76 119.2 ?
C77 C76 H76 119.2 ?
C78 C77 C76 119.0(10) ?
C78 C77 H77 120.5 ?
C76 C77 H77 120.5 ?
C79 C78 C77 120.0(11) ?
C79 C78 H78 120.0 ?
C77 C78 H78 120.0 ?
C78 C79 C80 120.8(10) ?
C78 C79 H79 119.6 ?
C80 C79 H79 119.6 ?
C79 C80 C75 121.9(10) ?
C79 C80 H80 119.0 ?
C75 C80 H80 119.0 ?
C86 C81 C82 119.5(9) ?
C86 C81 Sn4 121.0(7) ?
C82 C81 Sn4 119.5(7) ?
C81 C82 C83 118.0(9) ?
C81 C82 H82 121.0 ?
C83 C82 H82 121.0 ?
C84 C83 C82 121.0(10) ?
C84 C83 H83 119.5 ?
C82 C83 H83 119.5 ?
C83 C84 C85 120.6(10) ?
C83 C84 H84 119.7 ?
C85 C84 H84 119.7 ?
C84 C85 C86 119.4(10) ?
C84 C85 H85 120.3 ?
C86 C85 H85 120.3 ?
C81 C86 C85 121.4(9) ?
C81 C86 H86 119.3 ?
C85 C86 H86 119.3 ?

loop_
_geom_bond_atom_site_label_1
_geom_bond_atom_site_label_2
_geom_bond_distance
_geom_bond_publ_flag
Sn1 O1 2.042(5) n
Sn1 C8 2.099(9) n
Sn1 C14 2.100(9) n
Sn1 C20 2.110(10) n
Sn2 O3 2.053(5) n
Sn2 C38 2.107(9) n
Sn2 C26 2.111(10) n
Sn2 C32 2.114(10) n
Sn3 O5 2.068(5) n
Sn3 C63 2.105(9) n
Sn3 C57 2.116(9) n
Sn3 C51 2.119(9) n
Sn4 O7 2.055(6) n
Sn4 C81 2.113(9) n
Sn4 C75 2.113(9) n
Sn4 C69 2.120(9) n
O1 C5 1.311(9) ?
O2 C5 1.214(9) ?
O3 C7 1.313(9) ?
O4 C7 1.205(9) ?
O5 C48 1.302(10) ?
O6 C48 1.198(9) ?
O7 C50 1.308(9) ?
O8 C50 1.227(9) ?
S1 C4 1.662(9) ?
S1 C1 1.688(9) ?
S2 C44 1.651(10) ?
S2 C47 1.703(9) ?
C1 C2 1.357(11) ?
C1 H1 0.9300 ?
C2 C3 1.421(11) ?
C2 C6 1.511(10) ?
C3 C4 1.409(11) ?
C3 H3 0.9300 ?
C4 H4 0.9300 ?
C5 C6 1.525(11) ?
C6 C7 1.512(11) ?
C6 H6 0.9800 ?
C8 C13 1.376(12) ?
C8 C9 1.381(11) ?
C9 C10 1.395(12) ?
C9 H9 0.9300 ?
C10 C11 1.374(13) ?
C10 H10 0.9300 ?
C11 C12 1.375(13) ?
C11 H11 0.9300 ?
C12 C13 1.387(12) ?
C12 H12 0.9300 ?
C13 H13 0.9300 ?
C14 C19 1.371(12) ?
C14 C15 1.374(12) ?
C15 C16 1.380(13) ?
C15 H15 0.9300 ?
C16 C17 1.359(14) ?
C16 H16 0.9300 ?
C17 C18 1.351(14) ?
C17 H17 0.9300 ?
C18 C19 1.393(13) ?
C18 H18 0.9300 ?
C19 H19 0.9300 ?
C20 C24 1.368(13) ?
C20 C21 1.375(13) ?
C21 C22 1.362(14) ?
C21 H21 0.9300 ?
C22 C23 1.338(16) ?
C22 H22 0.9300 ?
C23 C25 1.342(16) ?
C23 H23 0.9300 ?
C24 C25 1.403(15) ?
C24 H24 0.9300 ?
C25 H25 0.9300 ?
C26 C31 1.390(13) ?
C26 C27 1.392(14) ?
C27 C28 1.389(14) ?
C27 H27 0.9300 ?
C28 C29 1.352(16) ?
C28 H28 0.9300 ?
C29 C30 1.318(16) ?
C29 H29 0.9300 ?
C30 C31 1.417(15) ?
C30 H30 0.9300 ?
C31 H31 0.9300 ?
C32 C33 1.364(12) ?
C32 C37 1.369(13) ?
C33 C34 1.382(13) ?
C33 H33 0.9300 ?
C34 C35 1.308(14) ?
C34 H34 0.9300 ?
C35 C36 1.341(15) ?
C35 H35 0.9300 ?
C36 C37 1.391(15) ?
C36 H36 0.9300 ?
C37 H37 0.9300 ?
C38 C43 1.360(13) ?
C38 C39 1.388(13) ?
C39 C40 1.383(14) ?
C39 H39 0.9300 ?
C40 C41 1.354(15) ?
C40 H40 0.9300 ?
C41 C42 1.313(15) ?
C41 H41 0.9300 ?
C42 C43 1.407(14) ?
C42 H42 0.9300 ?
C43 H43 0.9300 ?
C44 C45 1.412(11) ?
C44 H44 0.9300 ?
C45 C46 1.424(11) ?
C45 H45 0.9300 ?
C46 C47 1.334(11) ?
C46 C49 1.488(10) ?
C47 H47 0.9300 ?
C48 C49 1.539(11) ?
C49 C50 1.501(11) ?
C49 H49 0.9800 ?
C51 C56 1.374(12) ?
C51 C52 1.386(12) ?
C52 C53 1.355(12) ?
C52 H52 0.9300 ?
C53 C54 1.352(13) ?
C53 H53 0.9300 ?
C54 C55 1.360(14) ?
C54 H54 0.9300 ?
C55 C56 1.399(13) ?
C55 H55 0.9300 ?
C56 H56 0.9300 ?
C57 C58 1.376(12) ?
C57 C62 1.377(12) ?
C58 C59 1.394(13) ?
C58 H58 0.9300 ?
C59 C60 1.347(13) ?
C59 H59 0.9300 ?
C60 C61 1.328(13) ?
C60 H60 0.9300 ?
C61 C62 1.362(12) ?
C61 H61 0.9300 ?
C62 H62 0.9300 ?
C63 C64 1.383(12) ?
C63 C68 1.385(12) ?
C64 C65 1.415(13) ?
C64 H64 0.9300 ?
C65 C66 1.348(15) ?
C65 H65 0.9300 ?
C66 C67 1.372(15) ?
C66 H66 0.9300 ?
C67 C68 1.381(12) ?
C67 H67 0.9300 ?
C68 H68 0.9300 ?
C69 C74 1.375(12) ?
C69 C70 1.387(12) ?
C70 C71 1.377(13) ?
C70 H70 0.9300 ?
C71 C72 1.361(14) ?
C71 H71 0.9300 ?
C72 C73 1.335(13) ?
C72 H72 0.9300 ?
C73 C74 1.411(13) ?
C73 H73 0.9300 ?
C74 H74 0.9300 ?
C75 C76 1.364(12) ?
C75 C80 1.387(11) ?
C76 C77 1.395(14) ?
C76 H76 0.9300 ?
C77 C78 1.371(14) ?
C77 H77 0.9300 ?
C78 C79 1.343(13) ?
C78 H78 0.9300 ?
C79 C80 1.351(12) ?
C79 H79 0.9300 ?
C80 H80 0.9300 ?
C81 C86 1.367(12) ?
C81 C82 1.390(12) ?
C82 C83 1.403(12) ?
C82 H82 0.9300 ?
C83 C84 1.350(13) ?
C83 H83 0.9300 ?
C84 C85 1.363(13) ?
C84 H84 0.9300 ?
C85 C86 1.368(12) ?
C85 H85 0.9300 ?
C86 H86 0.9300 ?

loop_
_geom_hbond_atom_site_label_D
_geom_hbond_atom_site_label_H
_geom_hbond_atom_site_label_A
_geom_hbond_distance_DH
_geom_hbond_distance_HA
_geom_hbond_distance_DA
_geom_hbond_angle_DHA
_geom_hbond_publ_flag
C6 H6 O6 0.98 2.48 3.417(10) 160 y
C49 H49 O4 0.98 2.54 3.475(10) 160 y

loop_
_cod_related_entry_id
_cod_related_entry_database
_cod_related_entry_code
1 ChemSpider 24740803
